data_4032207
loop_
_publ_author_name
'Sun, Gui-Jun'
'Gong, Jun'
'Kang, Qiang'

_publ_section_title
;
 Chiral Rhodium(III) Complex-Catalyzed Cascade Michael-Alkylation
 Reactions: Enantioselective Synthesis of Cyclopropanes.
;
_journal_issue 1
_journal_name_full 'The Journal of organic chemistry'
_journal_page_first 796
_journal_page_last 803
_journal_paper_doi 10.1021/acs.joc.6b02583
_journal_volume 82
_journal_year 2017
_chemical_formula_sum 'C41 H37.5 B F10 N4.5 O2 Rh'
_chemical_formula_weight 928.97
_space_group_crystal_system monoclinic
_space_group_IT_number 4
_space_group_name_Hall 'P 2yb'
_space_group_name_H-M_alt 'P 1 21 1'
_symmetry_space_group_name_Hall 'P 2yb'
_symmetry_space_group_name_H-M 'P 1 21 1'
_atom_sites_solution_hydrogens geom
_audit_creation_method SHELXL-2014/7
_cell_angle_alpha 90
_cell_angle_beta 118.298(4)
_cell_angle_gamma 90
_cell_formula_units_Z 2
_cell_length_a 13.2276(4)
_cell_length_b 13.4508(3)
_cell_length_c 13.5559(4)
_cell_measurement_reflns_used 5203
_cell_measurement_temperature 150(2)
_cell_measurement_theta_max 73.3630
_cell_measurement_theta_min 4.9140
_cell_volume 2123.65(13)
_computing_cell_refinement 'CrysAlisPro 1.171.39.6a (Rigaku OD, 2015)'
_computing_data_collection 'CrysAlisPro 1.171.39.6a (Rigaku OD, 2015)'
_computing_data_reduction 'CrysAlisPro 1.171.39.6a (Rigaku OD, 2015)'
_computing_structure_refinement 'SHELXL-2014/7 (Sheldrick, 2014)'
_diffrn_ambient_temperature 150(2)
_diffrn_detector_area_resol_mean 10.5594
_diffrn_measured_fraction_theta_full 0.947
_diffrn_measured_fraction_theta_max 0.918
_diffrn_measurement_device_type 'SuperNova, Dual, Cu at home/near, Atlas'
_diffrn_measurement_method '\w scans'
_diffrn_radiation_type CuK\a
_diffrn_radiation_wavelength 1.54184
_diffrn_reflns_av_R_equivalents 0.0235
_diffrn_reflns_av_unetI/netI 0.0342
_diffrn_reflns_Laue_measured_fraction_full 0.947
_diffrn_reflns_Laue_measured_fraction_max 0.918
_diffrn_reflns_limit_h_max 16
_diffrn_reflns_limit_h_min -16
_diffrn_reflns_limit_k_max 16
_diffrn_reflns_limit_k_min -7
_diffrn_reflns_limit_l_max 16
_diffrn_reflns_limit_l_min -13
_diffrn_reflns_number 8678
_diffrn_reflns_point_group_measured_fraction_full 0.649
_diffrn_reflns_point_group_measured_fraction_max 0.621
_diffrn_reflns_theta_full 67.684
_diffrn_reflns_theta_max 73.549
_diffrn_reflns_theta_min 3.703
_exptl_absorpt_coefficient_mu 3.995
_exptl_absorpt_correction_T_max 1.00000
_exptl_absorpt_correction_T_min 0.82854
_exptl_absorpt_correction_type multi-scan
_exptl_absorpt_process_details
;
CrysAlisPro 1.171.39.6a (Rigaku Oxford Diffraction, 2015)
Empirical absorption correction using spherical harmonics,
 implemented in SCALE3 ABSPACK scaling algorithm.
;
_exptl_crystal_colour colorless
_exptl_crystal_density_diffrn 1.453
_exptl_crystal_description prism
_exptl_crystal_F_000 942
_exptl_crystal_size_max 0.150
_exptl_crystal_size_mid 0.100
_exptl_crystal_size_min 0.080
_refine_diff_density_max 1.085
_refine_diff_density_min -0.446
_refine_diff_density_rms 0.061
_refine_ls_abs_structure_details
;
 Flack x determined using 1134 quotients [(I+)-(I-)]/[(I+)+(I-)]
 (Parsons, Flack and Wagner, Acta Cryst. B69 (2013) 249-259).
;
_refine_ls_abs_structure_Flack -0.005(6)
_refine_ls_extinction_method none
_refine_ls_goodness_of_fit_ref 1.058
_refine_ls_hydrogen_treatment constr
_refine_ls_matrix_type full
_refine_ls_number_parameters 601
_refine_ls_number_reflns 5316
_refine_ls_number_restraints 127
_refine_ls_restrained_S_all 1.079
_refine_ls_R_factor_all 0.0351
_refine_ls_R_factor_gt 0.0334
_refine_ls_shift/su_max 0.001
_refine_ls_shift/su_mean 0.000
_refine_ls_structure_factor_coef Fsqd
_refine_ls_weighting_details 'w=1/[\s^2^(Fo^2^)+(0.0559P)^2^+0.8090P] where P=(Fo^2^+2Fc^2^)/3'
_refine_ls_weighting_scheme calc
_refine_ls_wR_factor_gt 0.0876
_refine_ls_wR_factor_ref 0.0897
_reflns_Friedel_coverage 0.294
_reflns_Friedel_fraction_full 0.322
_reflns_Friedel_fraction_max 0.295
_reflns_number_gt 5133
_reflns_number_total 5316
_reflns_threshold_expression 'I > 2\s(I)'
_cod_data_source_file jo6b02583_si_003.cif
_cod_data_source_block Rh-3
_cod_original_cell_volume 2123.65(12)
_cod_original_formula_sum 'C41 H37.50 B F10 N4.50 O2 Rh'
_cod_database_code 4032207
_shelx_shelxl_version_number 2014/7
_shelx_space_group_comment
;
The symmetry employed for this shelxl refinement is uniquely defined
by the following loop, which should always be used as a source of
symmetry information in preference to the above space-group names.
They are only intended as comments.
;
_shelx_estimated_absorpt_t_min 0.586
_shelx_estimated_absorpt_t_max 0.741
_oxdiff_exptl_absorpt_empirical_full_min 0.807
_oxdiff_exptl_absorpt_empirical_full_max 1.351
_oxdiff_exptl_absorpt_empirical_details
;
Empirical correction (ABSPACK) includes:
- Absorption correction using spherical harmonics
- Frame scaling
;

loop_
_space_group_symop_operation_xyz
'x, y, z'
'-x, y+1/2, -z'

loop_
_atom_site_label
_atom_site_type_symbol
_atom_site_fract_x
_atom_site_fract_y
_atom_site_fract_z
_atom_site_U_iso_or_equiv
_atom_site_adp_type
_atom_site_occupancy
_atom_site_site_symmetry_order
_atom_site_calc_flag
_atom_site_refinement_flags_posn
_atom_site_refinement_flags_adp
_atom_site_refinement_flags_occupancy
_atom_site_disorder_assembly
_atom_site_disorder_group
Rh1 Rh 0.32446(2) 0.41267(3) 0.40402(2) 0.03267(10) Uani 1 1 d . . . . .
F1 F 0.2539(6) 0.8821(4) 0.1742(4) 0.0970(18) Uani 1 1 d . . . . .
F2 F 0.4168(6) 0.8458(5) 0.1951(6) 0.122(3) Uani 1 1 d . . . . .
F3 F 0.2669(6) 0.8046(4) 0.0454(3) 0.0935(18) Uani 1 1 d . . . . .
F7 F 0.5765(4) 0.4533(3) 0.2194(3) 0.0632(10) Uani 1 1 d . . . . .
F8 F 0.7679(4) 0.4278(7) 0.3134(3) 0.0980(19) Uani 1 1 d . . . . .
F9 F 0.6674(5) 0.3703(5) 0.1396(4) 0.114(3) Uani 1 1 d . . . . .
F10 F 0.6880(8) 0.5348(7) 0.1656(7) 0.138(3) Uani 1 1 d . . . . .
O1 O 0.2579(3) 0.6790(3) 0.5054(3) 0.0407(8) Uani 1 1 d . . . . .
O2 O 0.5268(3) 0.2652(3) 0.3009(3) 0.0416(8) Uani 1 1 d . . . . .
N1 N 0.2872(4) 0.5177(4) 0.4900(4) 0.0347(9) Uani 1 1 d . . . . .
N2 N 0.3780(4) 0.3241(3) 0.3165(3) 0.0342(8) Uani 1 1 d . . . . .
N3 N 0.1461(4) 0.3734(4) 0.3153(4) 0.0386(9) Uani 1 1 d . . . . .
N4 N 0.3456(4) 0.2910(4) 0.5139(4) 0.0394(10) Uani 1 1 d . . . . .
N5 N -0.0626(19) 0.7495(17) 0.4834(18) 0.112(6) Uiso 0.5 1 d . . P . .
C1 C 0.3125(4) 0.5320(4) 0.3102(4) 0.0365(10) Uani 1 1 d . . . . .
C2 C 0.3285(5) 0.5356(5) 0.2158(5) 0.0408(13) Uani 1 1 d . . . . .
H2 H 0.3407 0.4758 0.1856 0.049 Uiso 1 1 calc R U . . .
C3 C 0.3267(6) 0.6260(5) 0.1655(5) 0.0518(14) Uani 1 1 d . . . . .
H3 H 0.3390 0.6277 0.1019 0.062 Uiso 1 1 calc R U . . .
C4 C 0.3072(5) 0.7140(5) 0.2074(4) 0.0472(13) Uani 1 1 d . . . . .
C5 C 0.2881(5) 0.7125(4) 0.3002(4) 0.0424(11) Uani 1 1 d . . . . .
H5 H 0.2735 0.7722 0.3288 0.051 Uiso 1 1 calc R U . . .
C6 C 0.2910(4) 0.6218(4) 0.3493(4) 0.0369(10) Uani 1 1 d . . . . .
C7 C 0.2769(4) 0.6064(4) 0.4469(4) 0.0369(10) Uani 1 1 d . . . . .
C8 C 0.2594(4) 0.6287(4) 0.5964(4) 0.0407(11) Uani 1 1 d . . . . .
C9 C 0.2770(4) 0.5296(4) 0.5876(4) 0.0358(10) Uani 1 1 d . . . . .
C10 C 0.2847(4) 0.4615(4) 0.6688(4) 0.0397(11) Uani 1 1 d . . . . .
H10 H 0.2955 0.3925 0.6620 0.048 Uiso 1 1 calc R U . . .
C11 C 0.2757(4) 0.4993(5) 0.7602(5) 0.0438(12) Uani 1 1 d . . . . .
C12 C 0.2606(5) 0.6017(5) 0.7666(5) 0.0510(14) Uani 1 1 d . . . . .
H12 H 0.2562 0.6261 0.8302 0.061 Uiso 1 1 calc R U . . .
C13 C 0.2515(5) 0.6699(5) 0.6860(5) 0.0478(13) Uani 1 1 d . . . . .
H13 H 0.2407 0.7390 0.6918 0.057 Uiso 1 1 calc R U . . .
C14 C 0.3109(7) 0.8109(6) 0.1548(6) 0.0653(19) Uani 1 1 d . . . . .
C15 C 0.2903(5) 0.4299(7) 0.8568(4) 0.0551(19) Uani 1 1 d . . . . .
C16 C 0.4076(7) 0.4584(9) 0.9590(7) 0.090(3) Uani 1 1 d . . . . .
H16A H 0.4188 0.4195 1.0245 0.135 Uiso 1 1 calc R U . . .
H16B H 0.4077 0.5294 0.9752 0.135 Uiso 1 1 calc R U . . .
H16C H 0.4700 0.4442 0.9414 0.135 Uiso 1 1 calc R U . . .
C17 C 0.2874(12) 0.3256(7) 0.8288(8) 0.096(3) Uani 1 1 d . . . . .
H17A H 0.3029 0.2850 0.8945 0.144 Uiso 1 1 calc R U . . .
H17B H 0.3458 0.3124 0.8055 0.144 Uiso 1 1 calc R U . . .
H17C H 0.2114 0.3090 0.7674 0.144 Uiso 1 1 calc R U . . .
C18 C 0.1973(7) 0.4535(7) 0.8910(7) 0.073(2) Uani 1 1 d . . . . .
H18A H 0.2055 0.4084 0.9511 0.110 Uiso 1 1 calc R U . . .
H18B H 0.1212 0.4448 0.8262 0.110 Uiso 1 1 calc R U . . .
H18C H 0.2060 0.5224 0.9175 0.110 Uiso 1 1 calc R U . . .
C19 C 0.4926(4) 0.4434(4) 0.4858(4) 0.0380(11) Uani 1 1 d . . . . .
C20 C 0.5506(5) 0.5096(4) 0.5753(4) 0.0423(12) Uani 1 1 d . . . . .
H20 H 0.5087 0.5460 0.6040 0.051 Uiso 1 1 calc R U . . .
C21 C 0.6672(5) 0.5222(5) 0.6217(5) 0.0491(13) Uani 1 1 d . . . . .
H21 H 0.7053 0.5661 0.6835 0.059 Uiso 1 1 calc R U . . .
C22 C 0.7305(5) 0.4716(4) 0.5798(5) 0.0467(13) Uani 1 1 d D . . . .
C23 C 0.6764(4) 0.4059(6) 0.4911(4) 0.0444(11) Uani 1 1 d . . . . .
H23 H 0.7188 0.3712 0.4617 0.053 Uiso 1 1 calc R U . . .
C24 C 0.5589(4) 0.3921(4) 0.4464(4) 0.0385(13) Uani 1 1 d . . . . .
C25 C 0.4891(4) 0.3266(4) 0.3549(4) 0.0378(10) Uani 1 1 d . . . . .
C26 C 0.4277(4) 0.2208(4) 0.2176(4) 0.0386(11) Uani 1 1 d . . . . .
C27 C 0.3346(5) 0.2575(4) 0.2263(4) 0.0343(12) Uani 1 1 d . . . . .
C28 C 0.2236(4) 0.2286(4) 0.1519(4) 0.0357(10) Uani 1 1 d . . . . .
H28 H 0.1597 0.2546 0.1573 0.043 Uiso 1 1 calc R U . . .
C29 C 0.2087(4) 0.1606(4) 0.0695(4) 0.0392(11) Uani 1 1 d . . . . .
C30 C 0.3055(5) 0.1234(5) 0.0643(5) 0.0478(13) Uani 1 1 d . . . . .
H30 H 0.2941 0.0763 0.0077 0.057 Uiso 1 1 calc R U . . .
C31 C 0.4166(5) 0.1524(5) 0.1381(5) 0.0491(14) Uani 1 1 d . . . . .
H31 H 0.4812 0.1265 0.1338 0.059 Uiso 1 1 calc R U . . .
C32 C 0.8563(6) 0.4864(6) 0.6311(6) 0.0709(19) Uani 1 1 d D U . . .
C33 C 0.0873(5) 0.1281(5) -0.0186(4) 0.0448(12) Uani 1 1 d . . . . .
C37 C 0.3584(5) 0.2262(5) 0.5708(4) 0.0432(12) Uani 1 1 d . . . . .
C38 C 0.3729(7) 0.1430(5) 0.6462(6) 0.0614(17) Uani 1 1 d . . . . .
H38A H 0.4220 0.0923 0.6387 0.092 Uiso 1 1 calc R U . . .
H38B H 0.2977 0.1140 0.6265 0.092 Uiso 1 1 calc R U . . .
H38C H 0.4086 0.1669 0.7237 0.092 Uiso 1 1 calc R U . . .
C39 C 0.0556(5) 0.3478(5) 0.2825(5) 0.0450(13) Uani 1 1 d . . . . .
C40 C -0.0631(6) 0.3115(7) 0.2388(7) 0.069(2) Uani 1 1 d . . . . .
H40A H -0.1063 0.3574 0.2608 0.104 Uiso 1 1 calc R U . . .
H40B H -0.0621 0.2454 0.2696 0.104 Uiso 1 1 calc R U . . .
H40C H -0.0997 0.3075 0.1569 0.104 Uiso 1 1 calc R U . . .
C41 C -0.0490(17) 0.6763(15) 0.4531(16) 0.078(4) Uiso 0.5 1 d . . P . .
C42 C -0.0237(19) 0.5842(17) 0.4126(18) 0.093(6) Uiso 0.5 1 d . . P . .
H42A H 0.0062 0.5350 0.4731 0.140 Uiso 0.5 1 calc R U P . .
H42B H 0.0338 0.5971 0.3879 0.140 Uiso 0.5 1 calc R U P . .
H42C H -0.0941 0.5588 0.3495 0.140 Uiso 0.5 1 calc R U P . .
B1 B 0.6742(8) 0.4489(8) 0.2073(7) 0.072(3) Uani 1 1 d . . . . .
F4A F 0.8922(9) 0.5734(8) 0.6772(13) 0.084(3) Uani 0.5 1 d D U P A 1
F5A F 0.9108(6) 0.4215(12) 0.7215(8) 0.097(3) Uani 0.5 1 d D U P A 1
F6A F 0.9019(11) 0.4673(11) 0.5672(11) 0.084(4) Uani 0.5 1 d D U P A 1
C34A C -0.0090(13) 0.1710(15) 0.0021(16) 0.056(3) Uani 0.5 1 d . . P B 1
H34A H -0.0829 0.1428 -0.0523 0.084 Uiso 0.5 1 calc R U P B 1
H34B H -0.0112 0.2435 -0.0063 0.084 Uiso 0.5 1 calc R U P B 1
H34C H 0.0059 0.1542 0.0782 0.084 Uiso 0.5 1 calc R U P B 1
C35A C 0.0617(13) 0.1572(14) -0.1361(10) 0.065(4) Uani 0.5 1 d . . P B 1
H35A H -0.0160 0.1356 -0.1895 0.097 Uiso 0.5 1 calc R U P B 1
H35B H 0.1173 0.1252 -0.1545 0.097 Uiso 0.5 1 calc R U P B 1
H35C H 0.0674 0.2295 -0.1404 0.097 Uiso 0.5 1 calc R U P B 1
C36A C 0.0745(11) 0.0147(10) -0.0158(11) 0.058(3) Uani 0.5 1 d . . P B 1
H36A H -0.0062 -0.0036 -0.0626 0.087 Uiso 0.5 1 calc R U P B 1
H36B H 0.0999 -0.0067 0.0615 0.087 Uiso 0.5 1 calc R U P B 1
H36C H 0.1216 -0.0177 -0.0446 0.087 Uiso 0.5 1 calc R U P B 1
F4B F 0.8770(11) 0.5725(12) 0.5850(17) 0.140(5) Uani 0.5 1 d D U P A 2
F5B F 0.9064(10) 0.5123(17) 0.7335(11) 0.128(5) Uani 0.5 1 d D U P A 2
F6B F 0.9116(12) 0.4208(14) 0.6055(14) 0.109(5) Uani 0.5 1 d D U P A 2
C34B C 0.0231(15) 0.0944(19) 0.0381(15) 0.083(6) Uani 0.5 1 d . . P B 2
H34D H -0.0531 0.0714 -0.0177 0.124 Uiso 0.5 1 calc R U P B 2
H34E H 0.0148 0.1496 0.0809 0.124 Uiso 0.5 1 calc R U P B 2
H34F H 0.0645 0.0397 0.0891 0.124 Uiso 0.5 1 calc R U P B 2
C35B C 0.0293(17) 0.2219(14) -0.0848(15) 0.099(8) Uani 0.5 1 d . . P B 2
H35D H -0.0542 0.2141 -0.1199 0.149 Uiso 0.5 1 calc R U P B 2
H35E H 0.0523 0.2327 -0.1429 0.149 Uiso 0.5 1 calc R U P B 2
H35F H 0.0527 0.2792 -0.0340 0.149 Uiso 0.5 1 calc R U P B 2
C36B C 0.0915(12) 0.0453(14) -0.0903(14) 0.077(5) Uani 0.5 1 d . . P B 2
H36D H 0.0148 0.0163 -0.1331 0.116 Uiso 0.5 1 calc R U P B 2
H36E H 0.1451 -0.0060 -0.0426 0.116 Uiso 0.5 1 calc R U P B 2
H36F H 0.1174 0.0712 -0.1421 0.116 Uiso 0.5 1 calc R U P B 2

loop_
_atom_site_aniso_label
_atom_site_aniso_U_11
_atom_site_aniso_U_22
_atom_site_aniso_U_33
_atom_site_aniso_U_23
_atom_site_aniso_U_13
_atom_site_aniso_U_12
Rh1 0.02898(14) 0.04105(17) 0.02804(14) -0.00121(17) 0.01357(10) -0.00076(18)
F1 0.164(5) 0.062(3) 0.077(3) 0.022(2) 0.067(4) 0.015(3)
F2 0.107(4) 0.110(5) 0.131(5) 0.044(4) 0.040(4) -0.041(4)
F3 0.157(5) 0.078(3) 0.046(2) 0.017(2) 0.049(3) 0.000(3)
F7 0.066(2) 0.073(2) 0.061(2) -0.0051(18) 0.0375(18) 0.0044(19)
F8 0.063(2) 0.168(6) 0.059(2) -0.029(4) 0.0265(17) -0.002(4)
F9 0.094(3) 0.165(6) 0.060(3) -0.034(3) 0.017(2) 0.062(4)
F10 0.166(7) 0.165(7) 0.136(6) 0.022(6) 0.115(6) -0.029(6)
O1 0.0399(17) 0.0458(19) 0.0412(18) 0.0015(16) 0.0233(15) 0.0076(16)
O2 0.0333(16) 0.050(2) 0.0410(18) -0.0120(16) 0.0175(14) -0.0048(16)
N1 0.034(2) 0.042(2) 0.0299(19) -0.0002(17) 0.0169(17) 0.0037(19)
N2 0.0300(19) 0.042(2) 0.0321(19) -0.0044(17) 0.0162(16) -0.0022(18)
N3 0.032(2) 0.049(2) 0.037(2) 0.0002(18) 0.0178(17) -0.0024(18)
N4 0.038(2) 0.044(3) 0.035(2) 0.000(2) 0.0167(18) 0.002(2)
C1 0.028(2) 0.047(3) 0.031(2) 0.000(2) 0.0106(18) -0.002(2)
C2 0.043(3) 0.050(3) 0.031(2) 0.002(2) 0.019(2) -0.007(3)
C3 0.053(3) 0.064(4) 0.039(3) -0.001(3) 0.022(3) -0.011(3)
C4 0.044(3) 0.060(4) 0.035(2) 0.007(2) 0.016(2) -0.005(3)
C5 0.039(2) 0.048(3) 0.036(2) 0.003(2) 0.015(2) 0.000(2)
C6 0.029(2) 0.051(3) 0.032(2) 0.003(2) 0.0158(18) 0.002(2)
C7 0.030(2) 0.045(3) 0.036(2) 0.001(2) 0.0155(19) 0.002(2)
C8 0.034(2) 0.053(3) 0.039(2) 0.001(2) 0.021(2) 0.004(2)
C9 0.032(2) 0.050(3) 0.029(2) 0.001(2) 0.0166(18) 0.002(2)
C10 0.039(2) 0.052(3) 0.033(2) 0.003(2) 0.021(2) 0.002(2)
C11 0.033(2) 0.066(4) 0.036(2) 0.004(2) 0.020(2) 0.003(2)
C12 0.047(3) 0.071(4) 0.045(3) -0.005(3) 0.031(2) 0.009(3)
C13 0.044(3) 0.057(3) 0.051(3) -0.008(3) 0.030(2) 0.006(3)
C14 0.079(5) 0.063(4) 0.049(3) 0.010(3) 0.026(3) -0.011(4)
C15 0.048(2) 0.085(6) 0.038(2) 0.011(3) 0.025(2) 0.009(4)
C16 0.055(4) 0.144(9) 0.062(4) 0.029(5) 0.021(3) 0.011(5)
C17 0.165(11) 0.079(6) 0.078(6) 0.021(5) 0.085(7) 0.019(6)
C18 0.073(4) 0.099(6) 0.062(4) 0.005(4) 0.045(4) 0.003(4)
C19 0.033(2) 0.047(3) 0.030(2) -0.0035(18) 0.0117(18) -0.003(2)
C20 0.038(2) 0.046(3) 0.038(2) -0.008(2) 0.013(2) -0.001(2)
C21 0.044(3) 0.049(3) 0.045(3) -0.015(3) 0.014(2) -0.005(3)
C22 0.036(3) 0.051(3) 0.048(3) -0.013(2) 0.015(2) -0.008(2)
C23 0.035(2) 0.049(3) 0.049(2) -0.011(3) 0.0197(19) -0.005(3)
C24 0.034(2) 0.043(4) 0.037(2) -0.0053(19) 0.0152(18) -0.006(2)
C25 0.038(2) 0.040(3) 0.038(2) -0.004(2) 0.020(2) -0.004(2)
C26 0.030(2) 0.051(3) 0.035(2) -0.007(2) 0.0160(19) -0.006(2)
C27 0.035(2) 0.036(3) 0.030(2) -0.005(2) 0.014(2) -0.005(2)
C28 0.030(2) 0.042(3) 0.033(2) 0.001(2) 0.0134(18) -0.002(2)
C29 0.039(2) 0.044(3) 0.030(2) -0.003(2) 0.013(2) -0.007(2)
C30 0.045(3) 0.056(3) 0.039(3) -0.014(2) 0.018(2) -0.001(3)
C31 0.042(3) 0.062(4) 0.047(3) -0.013(3) 0.025(2) -0.002(3)
C32 0.037(3) 0.081(4) 0.083(4) -0.032(3) 0.019(3) -0.016(3)
C33 0.036(3) 0.055(3) 0.032(2) -0.003(2) 0.006(2) -0.005(2)
C37 0.042(3) 0.051(3) 0.037(2) 0.001(2) 0.019(2) 0.008(2)
C38 0.070(4) 0.062(4) 0.052(3) 0.017(3) 0.030(3) 0.016(3)
C39 0.040(3) 0.056(3) 0.042(3) 0.003(2) 0.022(2) 0.002(2)
C40 0.036(3) 0.092(6) 0.079(5) 0.001(4) 0.026(3) -0.011(3)
B1 0.067(4) 0.107(8) 0.053(4) -0.007(4) 0.039(4) 0.008(5)
F4A 0.050(5) 0.075(5) 0.115(8) -0.043(5) 0.029(6) -0.030(5)
F5A 0.030(3) 0.123(7) 0.097(5) 0.006(7) -0.004(3) -0.015(6)
F6A 0.034(5) 0.127(10) 0.087(7) -0.032(7) 0.027(5) -0.023(6)
C34A 0.031(6) 0.058(8) 0.056(6) -0.010(6) 0.002(5) 0.000(6)
C35A 0.058(7) 0.089(11) 0.032(5) 0.000(6) 0.009(5) -0.016(7)
C36A 0.047(6) 0.055(7) 0.049(7) -0.012(6) 0.004(5) -0.015(6)
F4B 0.069(7) 0.141(9) 0.192(12) -0.004(9) 0.047(9) -0.030(7)
F5B 0.045(5) 0.207(15) 0.099(6) -0.070(7) 0.008(5) -0.021(10)
F6B 0.042(4) 0.124(9) 0.144(12) -0.052(9) 0.029(7) -0.007(8)
C34B 0.054(8) 0.129(17) 0.064(9) -0.031(11) 0.027(8) -0.043(11)
C35B 0.084(12) 0.072(11) 0.071(10) 0.012(9) -0.021(9) -0.017(10)
C36B 0.047(7) 0.090(12) 0.069(9) -0.044(9) 0.007(7) -0.009(7)

loop_
_atom_type_symbol
_atom_type_description
_atom_type_scat_dispersion_real
_atom_type_scat_dispersion_imag
_atom_type_scat_source
C C 0.0181 0.0091 'International Tables Vol C Tables 4.2.6.8 and 6.1.1.4'
H H 0.0000 0.0000 'International Tables Vol C Tables 4.2.6.8 and 6.1.1.4'
N N 0.0311 0.0180 'International Tables Vol C Tables 4.2.6.8 and 6.1.1.4'
O O 0.0492 0.0322 'International Tables Vol C Tables 4.2.6.8 and 6.1.1.4'
B B 0.0090 0.0039 'International Tables Vol C Tables 4.2.6.8 and 6.1.1.4'
F F 0.0727 0.0534 'International Tables Vol C Tables 4.2.6.8 and 6.1.1.4'
Rh Rh 0.0927 3.6045 'International Tables Vol C Tables 4.2.6.8 and 6.1.1.4'

loop_
_geom_angle_atom_site_label_1
_geom_angle_atom_site_label_2
_geom_angle_atom_site_label_3
_geom_angle
C19 Rh1 C1 85.4(2)
C19 Rh1 N2 80.86(19)
C1 Rh1 N2 92.5(2)
C19 Rh1 N1 92.7(2)
C1 Rh1 N1 80.8(2)
N2 Rh1 N1 171.1(2)
C19 Rh1 N4 91.61(19)
C1 Rh1 N4 176.1(2)
N2 Rh1 N4 89.48(18)
N1 Rh1 N4 96.86(18)
C19 Rh1 N3 177.5(2)
C1 Rh1 N3 96.11(18)
N2 Rh1 N3 97.10(17)
N1 Rh1 N3 89.52(18)
N4 Rh1 N3 87.00(18)
C7 O1 C8 103.8(4)
C25 O2 C26 104.7(4)
C7 N1 C9 106.4(5)
C7 N1 Rh1 112.3(3)
C9 N1 Rh1 141.1(4)
C25 N2 C27 106.4(4)
C25 N2 Rh1 113.0(3)
C27 N2 Rh1 140.6(4)
C39 N3 Rh1 170.7(5)
C37 N4 Rh1 178.4(5)
C2 C1 C6 117.6(5)
C2 C1 Rh1 127.5(5)
C6 C1 Rh1 114.8(4)
C3 C2 C1 120.4(6)
C3 C2 H2 119.8
C1 C2 H2 119.8
C4 C3 C2 120.6(6)
C4 C3 H3 119.7
C2 C3 H3 119.7
C3 C4 C5 120.3(6)
C3 C4 C14 119.5(6)
C5 C4 C14 120.2(6)
C6 C5 C4 118.1(6)
C6 C5 H5 120.9
C4 C5 H5 120.9
C5 C6 C1 123.0(5)
C5 C6 C7 125.8(5)
C1 C6 C7 111.2(5)
N1 C7 O1 113.9(5)
N1 C7 C6 120.8(5)
O1 C7 C6 125.2(5)
C9 C8 C13 123.6(5)
C9 C8 O1 109.0(4)
C13 C8 O1 127.2(5)
C8 C9 C10 121.4(5)
C8 C9 N1 106.9(5)
C10 C9 N1 131.7(5)
C11 C10 C9 117.1(5)
C11 C10 H10 121.5
C9 C10 H10 121.5
C10 C11 C12 119.2(5)
C10 C11 C15 120.3(6)
C12 C11 C15 120.4(5)
C13 C12 C11 124.3(5)
C13 C12 H12 117.9
C11 C12 H12 117.9
C8 C13 C12 114.4(6)
C8 C13 H13 122.8
C12 C13 H13 122.8
F3 C14 F1 106.4(7)
F3 C14 F2 107.7(7)
F1 C14 F2 104.6(7)
F3 C14 C4 112.6(6)
F1 C14 C4 112.7(6)
F2 C14 C4 112.3(7)
C17 C15 C18 110.6(8)
C17 C15 C11 112.7(6)
C18 C15 C11 109.5(6)
C17 C15 C16 111.2(8)
C18 C15 C16 106.4(6)
C11 C15 C16 106.1(6)
C15 C16 H16A 109.5
C15 C16 H16B 109.5
H16A C16 H16B 109.5
C15 C16 H16C 109.5
H16A C16 H16C 109.5
H16B C16 H16C 109.5
C15 C17 H17A 109.5
C15 C17 H17B 109.5
H17A C17 H17B 109.5
C15 C17 H17C 109.5
H17A C17 H17C 109.5
H17B C17 H17C 109.5
C15 C18 H18A 109.5
C15 C18 H18B 109.5
H18A C18 H18B 109.5
C15 C18 H18C 109.5
H18A C18 H18C 109.5
H18B C18 H18C 109.5
C20 C19 C24 117.2(5)
C20 C19 Rh1 128.2(4)
C24 C19 Rh1 114.7(3)
C21 C20 C19 120.6(5)
C21 C20 H20 119.7
C19 C20 H20 119.7
C20 C21 C22 121.0(5)
C20 C21 H21 119.5
C22 C21 H21 119.5
C23 C22 C21 120.2(5)
C23 C22 C32 119.8(5)
C21 C22 C32 120.1(5)
C22 C23 C24 118.4(5)
C22 C23 H23 120.8
C24 C23 H23 120.8
C23 C24 C19 122.7(5)
C23 C24 C25 125.8(5)
C19 C24 C25 111.5(4)
N2 C25 O2 113.8(4)
N2 C25 C24 119.9(5)
O2 C25 C24 126.2(5)
C31 C26 C27 122.6(5)
C31 C26 O2 129.2(5)
C27 C26 O2 108.1(4)
C26 C27 C28 121.1(5)
C26 C27 N2 106.8(5)
C28 C27 N2 132.1(5)
C29 C28 C27 118.0(5)
C29 C28 H28 121.0
C27 C28 H28 121.0
C28 C29 C30 119.4(5)
C28 C29 C33 120.7(5)
C30 C29 C33 119.9(5)
C31 C30 C29 122.9(5)
C31 C30 H30 118.6
C29 C30 H30 118.6
C26 C31 C30 115.9(5)
C26 C31 H31 122.0
C30 C31 H31 122.0
F5B C32 F6B 114.3(12)
F6A C32 F4A 108.6(10)
F6A C32 F5A 104.7(9)
F4A C32 F5A 102.8(10)
F5B C32 F4B 98.6(12)
F6B C32 F4B 100.9(12)
F5B C32 C22 116.0(8)
F6B C32 C22 115.7(9)
F6A C32 C22 115.7(8)
F4A C32 C22 114.7(7)
F5A C32 C22 109.0(6)
F4B C32 C22 108.3(8)
C34B C33 C36B 108.7(13)
C34B C33 C35B 108.0(15)
C36B C33 C35B 113.4(12)
C35A C33 C36A 108.1(9)
C34B C33 C29 109.4(7)
C36B C33 C29 111.7(7)
C35A C33 C29 111.9(7)
C35B C33 C29 105.6(8)
C36A C33 C29 110.5(6)
C35A C33 C34A 107.6(11)
C36A C33 C34A 104.9(10)
C29 C33 C34A 113.5(8)
N4 C37 C38 178.4(7)
C37 C38 H38A 109.5
C37 C38 H38B 109.5
H38A C38 H38B 109.5
C37 C38 H38C 109.5
H38A C38 H38C 109.5
H38B C38 H38C 109.5
N3 C39 C40 178.6(7)
C39 C40 H40A 109.5
C39 C40 H40B 109.5
H40A C40 H40B 109.5
C39 C40 H40C 109.5
H40A C40 H40C 109.5
H40B C40 H40C 109.5
N5 C41 C42 175(3)
C41 C42 H42A 109.5
C41 C42 H42B 109.5
H42A C42 H42B 109.5
C41 C42 H42C 109.5
H42A C42 H42C 109.5
H42B C42 H42C 109.5
F10 B1 F9 111.2(7)
F10 B1 F7 109.7(8)
F9 B1 F7 110.2(8)
F10 B1 F8 112.0(9)
F9 B1 F8 105.9(8)
F7 B1 F8 107.8(6)
C33 C34A H34A 109.5
C33 C34A H34B 109.5
H34A C34A H34B 109.5
C33 C34A H34C 109.5
H34A C34A H34C 109.5
H34B C34A H34C 109.5
C33 C35A H35A 109.5
C33 C35A H35B 109.5
H35A C35A H35B 109.5
C33 C35A H35C 109.5
H35A C35A H35C 109.5
H35B C35A H35C 109.5
C33 C36A H36A 109.5
C33 C36A H36B 109.5
H36A C36A H36B 109.5
C33 C36A H36C 109.5
H36A C36A H36C 109.5
H36B C36A H36C 109.5
C33 C34B H34D 109.5
C33 C34B H34E 109.5
H34D C34B H34E 109.5
C33 C34B H34F 109.5
H34D C34B H34F 109.5
H34E C34B H34F 109.5
C33 C35B H35D 109.5
C33 C35B H35E 109.5
H35D C35B H35E 109.5
C33 C35B H35F 109.5
H35D C35B H35F 109.5
H35E C35B H35F 109.5
C33 C36B H36D 109.5
C33 C36B H36E 109.5
H36D C36B H36E 109.5
C33 C36B H36F 109.5
H36D C36B H36F 109.5
H36E C36B H36F 109.5

loop_
_geom_bond_atom_site_label_1
_geom_bond_atom_site_label_2
_geom_bond_distance
Rh1 C19 2.003(5)
Rh1 C1 2.006(5)
Rh1 N2 2.031(4)
Rh1 N1 2.035(4)
Rh1 N4 2.141(5)
Rh1 N3 2.145(4)
F1 C14 1.320(10)
F2 C14 1.325(10)
F3 C14 1.315(8)
F7 B1 1.379(10)
F8 B1 1.413(10)
F9 B1 1.374(11)
F10 B1 1.337(13)
O1 C7 1.354(6)
O1 C8 1.399(7)
O2 C25 1.345(6)
O2 C26 1.396(6)
N1 C7 1.307(7)
N1 C9 1.401(6)
N2 C25 1.307(7)
N2 C27 1.400(7)
N3 C39 1.116(8)
N4 C37 1.123(8)
N5 C41 1.11(3)
C1 C2 1.394(8)
C1 C6 1.402(8)
C2 C3 1.389(9)
C2 H2 0.9500
C3 C4 1.389(10)
C3 H3 0.9500
C4 C5 1.396(8)
C4 C14 1.497(9)
C5 C6 1.381(8)
C5 H5 0.9500
C6 C7 1.436(7)
C8 C9 1.368(8)
C8 C13 1.383(8)
C9 C10 1.398(7)
C10 C11 1.396(7)
C10 H10 0.9500
C11 C12 1.401(9)
C11 C15 1.543(9)
C12 C13 1.387(9)
C12 H12 0.9500
C13 H13 0.9500
C15 C17 1.449(13)
C15 C18 1.539(9)
C15 C16 1.560(10)
C16 H16A 0.9800
C16 H16B 0.9800
C16 H16C 0.9800
C17 H17A 0.9800
C17 H17B 0.9800
C17 H17C 0.9800
C18 H18A 0.9800
C18 H18B 0.9800
C18 H18C 0.9800
C19 C20 1.403(7)
C19 C24 1.406(7)
C20 C21 1.372(8)
C20 H20 0.9500
C21 C22 1.393(9)
C21 H21 0.9500
C22 C23 1.386(8)
C22 C32 1.482(8)
C23 C24 1.387(7)
C23 H23 0.9500
C24 C25 1.442(7)
C26 C31 1.372(8)
C26 C27 1.383(8)
C27 C28 1.385(7)
C28 C29 1.384(7)
C28 H28 0.9500
C29 C30 1.407(8)
C29 C33 1.542(7)
C30 C31 1.386(8)
C30 H30 0.9500
C31 H31 0.9500
C32 F5B 1.271(12)
C32 F6B 1.295(14)
C32 F6A 1.295(12)
C32 F4A 1.305(11)
C32 F5A 1.394(12)
C32 F4B 1.403(15)
C33 C34B 1.462(18)
C33 C36B 1.495(16)
C33 C35A 1.515(13)
C33 C35B 1.528(19)
C33 C36A 1.536(15)
C33 C34A 1.542(19)
C37 C38 1.465(9)
C38 H38A 0.9800
C38 H38B 0.9800
C38 H38C 0.9800
C39 C40 1.474(8)
C40 H40A 0.9800
C40 H40B 0.9800
C40 H40C 0.9800
C41 C42 1.46(3)
C42 H42A 0.9800
C42 H42B 0.9800
C42 H42C 0.9800
C34A H34A 0.9800
C34A H34B 0.9800
C34A H34C 0.9800
C35A H35A 0.9800
C35A H35B 0.9800
C35A H35C 0.9800
C36A H36A 0.9800
C36A H36B 0.9800
C36A H36C 0.9800
C34B H34D 0.9800
C34B H34E 0.9800
C34B H34F 0.9800
C35B H35D 0.9800
C35B H35E 0.9800
C35B H35F 0.9800
C36B H36D 0.9800
C36B H36E 0.9800
C36B H36F 0.9800
